data_2300621
loop_
_publ_author_name
'Dyadkin, Vadim'
'Wright, Jon'
'Pattison, Philip'
'Chernyshov, Dmitry'

_publ_section_title
;
 Probing structural chirality with high-energy synchrotron radiation
;
_journal_coeditor_code TO5136SUP1
_journal_issue 3
_journal_name_full 'Journal of Applied Crystallography'
_journal_page_first 918
_journal_page_last 922
_journal_paper_doi 10.1107/S1600576716006282
_journal_volume 49
_journal_year 2016
_chemical_formula_sum 'Co0.3 Fe0.7 Si'
_chemical_formula_weight 84.86
_space_group_crystal_system cubic
_space_group_IT_number 198
_space_group_name_Hall 'P 2ac 2ab 3'
_space_group_name_H-M_alt 'P 21 3'
_symmetry_space_group_name_Hall 'P 2ac 2ab 3'
_symmetry_space_group_name_H-M 'P 21 3'
_audit_creation_method SHELXL-2014/7
_audit_update_record
;
2016-01-21 # Formatted by publCIF

;
_cell_angle_alpha 90.000(10)
_cell_angle_beta 90.000(10)
_cell_angle_gamma 90.000(10)
_cell_formula_units_Z 4
_cell_length_a 4.4732(5)
_cell_length_b 4.4732(5)
_cell_length_c 4.4732(5)
_cell_measurement_reflns_used 5730
_cell_measurement_temperature 120(1)
_cell_measurement_theta_max 19.6120
_cell_measurement_theta_min 1.7120
_cell_volume 89.507(17)
_computing_structure_refinement 'SHELXL-2014/7 (Sheldrick, 2014)'
_diffrn_ambient_temperature 120(5)
_diffrn_measured_fraction_theta_full 1.000
_diffrn_measured_fraction_theta_max 0.915
_diffrn_measurement_device_type 'Huber \c at ID11@ESRF'
_diffrn_measurement_method '\f scan'
_diffrn_radiation_wavelength 0.190
_diffrn_reflns_av_unetI/netI 0.0134
_diffrn_reflns_Laue_measured_fraction_full 1.000
_diffrn_reflns_Laue_measured_fraction_max 0.915
_diffrn_reflns_limit_h_max 14
_diffrn_reflns_limit_h_min -14
_diffrn_reflns_limit_k_max 15
_diffrn_reflns_limit_k_min -14
_diffrn_reflns_limit_l_max 12
_diffrn_reflns_limit_l_min -12
_diffrn_reflns_number 8860
_diffrn_reflns_point_group_measured_fraction_full 1.000
_diffrn_reflns_point_group_measured_fraction_max 0.888
_diffrn_reflns_theta_full 6.546
_diffrn_reflns_theta_max 19.662
_diffrn_reflns_theta_min 1.721
_exptl_absorpt_coefficient_mu 0.477
_exptl_crystal_colour 'metallic dark grey'
_exptl_crystal_density_diffrn 6.298
_exptl_crystal_description block
_exptl_crystal_F_000 161
_refine_diff_density_max 0.986
_refine_diff_density_min -2.261
_refine_diff_density_rms 0.231
_refine_ls_abs_structure_details
;
 Flack x determined using 509 quotients [(I+)-(I-)]/[(I+)+(I-)]
 (Parsons, Flack and Wagner, Acta Cryst. B69 (2013) 249-259).
;
_refine_ls_abs_structure_Flack -0.08(10)
_refine_ls_extinction_method none
_refine_ls_goodness_of_fit_ref 1.055
_refine_ls_hydrogen_treatment undef
_refine_ls_matrix_type full
_refine_ls_number_parameters 7
_refine_ls_number_reflns 8860
_refine_ls_number_restraints 0
_refine_ls_restrained_S_all 1.055
_refine_ls_R_factor_all 0.0240
_refine_ls_R_factor_gt 0.0236
_refine_ls_shift/su_max 0.000
_refine_ls_shift/su_mean 0.000
_refine_ls_structure_factor_coef Fsqd
_refine_ls_weighting_details 'w=1/[\s^2^(Fo^2^)+(0.0331P)^2^+0.1327P] where P=(Fo^2^+2Fc^2^)/3'
_refine_ls_weighting_scheme calc
_refine_ls_wR_factor_gt 0.0614
_refine_ls_wR_factor_ref 0.0617
_reflns_Friedel_coverage 0.710
_reflns_Friedel_fraction_full 1.000
_reflns_Friedel_fraction_max 0.851
_reflns_number_gt 8781
_reflns_number_total 8860
_reflns_threshold_expression 'I > 2\s(I)'
_cod_data_source_file to5136sup1.cif
_cod_data_source_block FeCoSi_65keV
_cod_depositor_comments 'Adding full bibliography for 2300619--2300621.cif.'
_cod_original_cell_volume 89.51(3)
_cod_original_formula_sum 'Co0.30 Fe0.70 Si'
_cod_database_code 2300621
_cod_database_fobs_code 2300621
_publcif_datablock.id {e91cbd34-598a-48bc-acaa-bbe466f08cee}

_shelx_shelxl_version_number 2014/7
_shelx_space_group_comment
;
The symmetry employed for this shelxl refinement is uniquely defined
by the following loop, which should always be used as a source of
symmetry information in preference to the above space-group names.
They are only intended as comments.
;
_publcif_info_exptl_table_max_cols 4
_publcif_info_exptl_table_use_headnotes n

loop_
_space_group_symop_operation_xyz
'x, y, z'
'-x+1/2, -y, z+1/2'
'-x, y+1/2, -z+1/2'
'x+1/2, -y+1/2, -z'
'z, x, y'
'z+1/2, -x+1/2, -y'
'-z+1/2, -x, y+1/2'
'-z, x+1/2, -y+1/2'
'y, z, x'
'-y, z+1/2, -x+1/2'
'y+1/2, -z+1/2, -x'
'-y+1/2, -z, x+1/2'

loop_
_atom_site_label
_atom_site_type_symbol
_atom_site_fract_x
_atom_site_fract_y
_atom_site_fract_z
_atom_site_U_iso_or_equiv
_atom_site_adp_type
_atom_site_occupancy
_atom_site_site_symmetry_order
_atom_site_calc_flag
_atom_site_refinement_flags_posn
_atom_site_refinement_flags_adp
_atom_site_refinement_flags_occupancy
Fe01 Fe 0.13757(2) 0.13757(2) 0.13757(2) 0.00264(2) Uani 0.6999 3 d S T P
Co01 Co 0.13757(2) 0.13757(2) 0.13757(2) 0.00264(2) Uani 0.3 3 d S T P
Si01 Si 0.84218(7) 0.84218(7) 0.84218(7) 0.00333(5) Uani 1 3 d S T P

loop_
_atom_site_aniso_label
_atom_site_aniso_U_11
_atom_site_aniso_U_22
_atom_site_aniso_U_33
_atom_site_aniso_U_23
_atom_site_aniso_U_13
_atom_site_aniso_U_12
Fe01 0.00264(2) 0.00264(2) 0.00264(2) 0.00004(2) 0.00004(2) 0.00004(2)
Co01 0.00264(2) 0.00264(2) 0.00264(2) 0.00004(2) 0.00004(2) 0.00004(2)
Si01 0.00333(5) 0.00333(5) 0.00333(5) -0.00021(5) -0.00021(5) -0.00021(5)

loop_
_atom_type_symbol
_atom_type_description
_atom_type_scat_dispersion_real
_atom_type_scat_dispersion_imag
_atom_type_scat_source
Si Si -0.0042 0.0043 'International Tables Vol C Tables 4.2.6.8 and 6.1.1.4'
Fe Fe 0.0259 0.0651 'International Tables Vol C Tables 4.2.6.8 and 6.1.1.4'
Co Co 0.0310 0.0764 'International Tables Vol C Tables 4.2.6.8 and 6.1.1.4'

loop_
_geom_angle_atom_site_label_1
_geom_angle_atom_site_label_2
_geom_angle_atom_site_label_3
_geom_angle
_geom_angle_site_symmetry_1
_geom_angle_site_symmetry_3
Si01 Fe01 Si01 73.624(5) 1_444 4_456
Si01 Fe01 Si01 73.624(5) 1_444 3_645
Si01 Fe01 Si01 112.381(4) 4_456 3_645
Si01 Fe01 Si01 73.624(5) 1_444 2_564
Si01 Fe01 Si01 112.381(4) 4_456 2_564
Si01 Fe01 Si01 112.381(4) 3_645 2_564
Si01 Fe01 Si01 140.265(3) 1_444 2_664
Si01 Fe01 Si01 69.788(6) 4_456 2_664
Si01 Fe01 Si01 106.615(18) 3_645 2_664
Si01 Fe01 Si01 135.236(12) 2_564 2_664
Si01 Fe01 Si01 140.265(3) 1_444 4_466
Si01 Fe01 Si01 135.236(12) 4_456 4_466
Si01 Fe01 Si01 69.788(6) 3_645 4_466
Si01 Fe01 Si01 106.615(18) 2_564 4_466
Si01 Fe01 Si01 67.228(5) 2_664 4_466
Si01 Fe01 Si01 140.265(3) 1_444 3_646
Si01 Fe01 Si01 106.615(18) 4_456 3_646
Si01 Fe01 Si01 135.236(12) 3_645 3_646
Si01 Fe01 Si01 69.788(6) 2_564 3_646
Si01 Fe01 Si01 67.228(5) 2_664 3_646
Si01 Fe01 Si01 67.228(5) 4_466 3_646
Si01 Fe01 Fe01 58.806(6) 1_444 4_455
Si01 Fe01 Fe01 132.366(10) 4_456 4_455
Si01 Fe01 Fe01 58.374(9) 3_645 4_455
Si01 Fe01 Fe01 54.014(7) 2_564 4_455
Si01 Fe01 Fe01 155.349(10) 2_664 4_455
Si01 Fe01 Fe01 88.480(5) 4_466 4_455
Si01 Fe01 Fe01 108.214(11) 3_646 4_455
Si01 Fe01 Co01 58.806(6) 1_444 4_455
Si01 Fe01 Co01 132.366(10) 4_456 4_455
Si01 Fe01 Co01 58.374(9) 3_645 4_455
Si01 Fe01 Co01 54.014(7) 2_564 4_455
Si01 Fe01 Co01 155.349(10) 2_664 4_455
Si01 Fe01 Co01 88.480(5) 4_466 4_455
Si01 Fe01 Co01 108.214(11) 3_646 4_455
Fe01 Fe01 Co01 0.000(5) 4_455 4_455
Si01 Fe01 Fe01 58.806(6) 1_444 3_545
Si01 Fe01 Fe01 54.014(7) 4_456 3_545
Si01 Fe01 Fe01 132.366(10) 3_645 3_545
Si01 Fe01 Fe01 58.374(9) 2_564 3_545
Si01 Fe01 Fe01 108.214(11) 2_664 3_545
Si01 Fe01 Fe01 155.349(10) 4_466 3_545
Si01 Fe01 Fe01 88.480(5) 3_646 3_545
Fe01 Fe01 Fe01 95.601(8) 4_455 3_545
Co01 Fe01 Fe01 95.6 4_455 3_545
Si01 Fe01 Co01 58.806(6) 1_444 3_545
Si01 Fe01 Co01 54.014(7) 4_456 3_545
Si01 Fe01 Co01 132.366(10) 3_645 3_545
Si01 Fe01 Co01 58.374(9) 2_564 3_545
Si01 Fe01 Co01 108.214(11) 2_664 3_545
Si01 Fe01 Co01 155.349(10) 4_466 3_545
Si01 Fe01 Co01 88.480(5) 3_646 3_545
Fe01 Fe01 Co01 95.601(8) 4_455 3_545
Co01 Fe01 Co01 95.601(8) 4_455 3_545
Fe01 Fe01 Co01 0.000(5) 3_545 3_545
Si01 Fe01 Co01 58.806(6) 1_444 2_554
Si01 Fe01 Co01 58.374(9) 4_456 2_554
Si01 Fe01 Co01 54.014(7) 3_645 2_554
Si01 Fe01 Co01 132.366(10) 2_564 2_554
Si01 Fe01 Co01 88.480(5) 2_664 2_554
Si01 Fe01 Co01 108.214(11) 4_466 2_554
Si01 Fe01 Co01 155.349(10) 3_646 2_554
Fe01 Fe01 Co01 95.601(7) 4_455 2_554
Co01 Fe01 Co01 95.601(7) 4_455 2_554
Fe01 Fe01 Co01 95.601(8) 3_545 2_554
Co01 Fe01 Co01 95.601(8) 3_545 2_554
Co01 Si01 Fe01 0.0 1_666 1_666
Co01 Si01 Co01 137.274(9) 1_666 4_556
Fe01 Si01 Co01 137.274(9) 1_666 4_556
Co01 Si01 Fe01 137.3 1_666 4_556
Fe01 Si01 Fe01 137.274(9) 1_666 4_556
Co01 Si01 Fe01 0.0 4_556 4_556
Co01 Si01 Co01 137.274(9) 1_666 3_655
Fe01 Si01 Co01 137.274(9) 1_666 3_655
Co01 Si01 Co01 71.973(13) 4_556 3_655
Fe01 Si01 Co01 71.973(13) 4_556 3_655
Co01 Si01 Co01 137.274(9) 1_666 2_565
Fe01 Si01 Co01 137.274(9) 1_666 2_565
Co01 Si01 Co01 71.973(13) 4_556 2_565
Fe01 Si01 Co01 71.973(13) 4_556 2_565
Co01 Si01 Co01 71.973(13) 3_655 2_565
Co01 Si01 Fe01 137.3 1_666 3_655
Fe01 Si01 Fe01 137.274(9) 1_666 3_655
Co01 Si01 Fe01 72.0 4_556 3_655
Fe01 Si01 Fe01 71.973(13) 4_556 3_655
Co01 Si01 Fe01 0.0 3_655 3_655
Co01 Si01 Fe01 72.0 2_565 3_655
Co01 Si01 Fe01 137.3 1_666 2_565
Fe01 Si01 Fe01 137.274(9) 1_666 2_565
Co01 Si01 Fe01 72.0 4_556 2_565
Fe01 Si01 Fe01 71.973(13) 4_556 2_565
Co01 Si01 Fe01 72.0 3_655 2_565
Co01 Si01 Fe01 0.0 2_565 2_565
Fe01 Si01 Fe01 71.973(13) 3_655 2_565
Co01 Si01 Co01 69.717(11) 1_666 3_656
Fe01 Si01 Co01 69.717(11) 1_666 3_656
Co01 Si01 Co01 69.018(3) 4_556 3_656
Fe01 Si01 Co01 69.018(3) 4_556 3_656
Co01 Si01 Co01 135.237(12) 3_655 3_656
Co01 Si01 Co01 114.331(9) 2_565 3_656
Fe01 Si01 Co01 135.237(12) 3_655 3_656
Fe01 Si01 Co01 114.331(9) 2_565 3_656
Co01 Si01 Fe01 69.7 1_666 3_656
Fe01 Si01 Fe01 69.717(11) 1_666 3_656
Co01 Si01 Fe01 69.0 4_556 3_656
Fe01 Si01 Fe01 69.018(3) 4_556 3_656
Co01 Si01 Fe01 135.2 3_655 3_656
Co01 Si01 Fe01 114.3 2_565 3_656
Fe01 Si01 Fe01 135.237(12) 3_655 3_656
Fe01 Si01 Fe01 114.331(9) 2_565 3_656
Co01 Si01 Fe01 0.0 3_656 3_656
Co01 Si01 Co01 69.717(11) 1_666 4_566
Fe01 Si01 Co01 69.717(11) 1_666 4_566
Co01 Si01 Co01 135.237(12) 4_556 4_566
Fe01 Si01 Co01 135.237(12) 4_556 4_566
Co01 Si01 Co01 114.331(9) 3_655 4_566
Co01 Si01 Co01 69.018(3) 2_565 4_566
Fe01 Si01 Co01 114.331(9) 3_655 4_566
Fe01 Si01 Co01 69.018(3) 2_565 4_566
Co01 Si01 Co01 108.648(11) 3_656 4_566
Fe01 Si01 Co01 108.648(11) 3_656 4_566
Co01 Si01 Co01 69.717(11) 1_666 2_665
Fe01 Si01 Co01 69.717(11) 1_666 2_665
Co01 Si01 Co01 114.331(9) 4_556 2_665
Fe01 Si01 Co01 114.331(9) 4_556 2_665
Co01 Si01 Co01 69.018(3) 3_655 2_665
Co01 Si01 Co01 135.237(12) 2_565 2_665
Fe01 Si01 Co01 69.018(3) 3_655 2_665
Fe01 Si01 Co01 135.237(12) 2_565 2_665
Co01 Si01 Co01 108.648(11) 3_656 2_665
Fe01 Si01 Co01 108.648(11) 3_656 2_665
Co01 Si01 Co01 108.648(11) 4_566 2_665

loop_
_geom_bond_atom_site_label_1
_geom_bond_atom_site_label_2
_geom_bond_distance
_geom_bond_site_symmetry_2
Fe01 Si01 2.2886(6) 1_444
Fe01 Si01 2.3348(5) 4_456
Fe01 Si01 2.3348(5) 3_645
Fe01 Si01 2.3348(5) 2_564
Fe01 Si01 2.5023(4) 2_664
Fe01 Si01 2.5023(4) 4_466
Fe01 Si01 2.5023(4) 3_646
Fe01 Fe01 2.7439(3) 4_455
Fe01 Co01 2.7439(3) 4_455
Fe01 Fe01 2.7439(3) 3_545
Fe01 Co01 2.7439(3) 3_545
Fe01 Co01 2.7439(3) 2_554
Si01 Co01 2.2886(6) 1_666
Si01 Fe01 2.2886(6) 1_666
Si01 Co01 2.3348(5) 4_556
Si01 Fe01 2.3348(5) 4_556
Si01 Co01 2.3348(5) 3_655
Si01 Co01 2.3348(5) 2_565
Si01 Fe01 2.3348(5) 3_655
Si01 Fe01 2.3348(5) 2_565
Si01 Co01 2.5023(4) 3_656
Si01 Fe01 2.5023(4) 3_656
Si01 Co01 2.5023(4) 4_566
Si01 Co01 2.5023(4) 2_665

loop_
_publcif_info_datablock.id
_publcif_info_datablock.publ_exptl
_publcif_info_datablock.publ_geom
_publcif_info_datablock.structure
{e91cbd34-598a-48bc-acaa-bbe466f08cee} y y y

loop_
_publcif_info_exptl_table_extra_item
sin_theta_over_lambda_max

loop_
_publcif_info_tables.block_id
_publcif_info_tables.reference_item
{e91cbd34-598a-48bc-acaa-bbe466f08cee} '_publcif_info_datablock.publ_exptl'

loop_
_publcif_info_cif.paper_type
EX
